data_7011991
loop_
_publ_author_name
'Aitor Larra\~naga'
'Jos\'e L. Mesa'
'Jos\'e L. Pizarro'
'R. Olazcuaga'
'Mar\'ia I. Arriortua'
'Te\'ofilo Rojo'

_publ_section_title
;
 Hydrothermal synthesis, crystal structure, spectroscopic and magnetic
 properties of Mn4(H2O)3(SeO3)4 and Mn3(H2O)(SeO3)3
;
_journal_issue 18
_journal_name_full 'J. Chem. Soc., Dalton Trans.'
_journal_page_first 3447
_journal_page_last 3453
_journal_paper_doi 10.1039/b206515k
_journal_year 2002
_chemical_formula_sum 'H2 Mn3 O10 Se3'
_chemical_formula_weight 563.72
_space_group_IT_number 2
_symmetry_cell_setting triclinic
_symmetry_space_group_name_Hall '-P 1'
_symmetry_space_group_name_H-M 'P -1'
_atom_sites_solution_hydrogens geom
_atom_sites_solution_primary direct
_atom_sites_solution_secondary difmap
_audit_creation_method SHELXL-97
_cell_angle_alpha 65.24(3)
_cell_angle_beta 68.82(4)
_cell_angle_gamma 67.77(4)
_cell_formula_units_Z 2
_cell_length_a 8.266(3)
_cell_length_b 8.350(3)
_cell_length_c 9.008(3)
_cell_measurement_temperature 293(2)
_cell_volume 507.2(4)
_computing_structure_refinement 'SHELXL-97 (Sheldrick, 1997)'
_computing_structure_solution 'SHELXS-97 (Sheldrick, 1990)'
_diffrn_ambient_temperature 293(2)
_diffrn_measured_fraction_theta_full 0.935
_diffrn_measured_fraction_theta_max 0.935
_diffrn_radiation_monochromator graphite
_diffrn_radiation_source 'fine-focus sealed tube'
_diffrn_radiation_type MoK\a
_diffrn_radiation_wavelength 0.71073
_diffrn_reflns_av_R_equivalents 0.0247
_diffrn_reflns_av_sigmaI/netI 0.0387
_diffrn_reflns_limit_h_max 9
_diffrn_reflns_limit_h_min -9
_diffrn_reflns_limit_k_max 9
_diffrn_reflns_limit_k_min -9
_diffrn_reflns_limit_l_max 10
_diffrn_reflns_limit_l_min -10
_diffrn_reflns_number 3221
_diffrn_reflns_theta_full 24.71
_diffrn_reflns_theta_max 24.71
_diffrn_reflns_theta_min 2.57
_exptl_absorpt_coefficient_mu 14.478
_exptl_crystal_density_diffrn 3.691
_exptl_crystal_density_method 'not measured'
_exptl_crystal_F_000 518
_refine_diff_density_max 0.581
_refine_diff_density_min -0.812
_refine_diff_density_rms 0.152
_refine_ls_extinction_coef 0.0821(18)
_refine_ls_extinction_expression Fc^*^=kFc[1+0.001xFc^2^\l^3^/sin(2\q)]^-1/4^
_refine_ls_extinction_method SHELXL
_refine_ls_goodness_of_fit_ref 0.969
_refine_ls_hydrogen_treatment mixed
_refine_ls_matrix_type full
_refine_ls_number_parameters 156
_refine_ls_number_reflns 1620
_refine_ls_number_restraints 2
_refine_ls_restrained_S_all 0.969
_refine_ls_R_factor_all 0.0313
_refine_ls_R_factor_gt 0.0222
_refine_ls_shift/su_max 0.001
_refine_ls_shift/su_mean 0.000
_refine_ls_structure_factor_coef Fsqd
_refine_ls_weighting_details 'calc w=1/[\s^2^(Fo^2^)+(0.0277P)^2^+0.0000P] where P=(Fo^2^+2Fc^2^)/3'
_refine_ls_weighting_scheme calc
_refine_ls_wR_factor_gt 0.0472
_refine_ls_wR_factor_ref 0.0491
_reflns_number_gt 1344
_reflns_number_total 1620
_reflns_threshold_expression >2sigma(I)
_cod_data_source_file b206515k.txt
_cod_data_source_block tocho
_cod_depositor_comments
;
The following automatic conversions were performed:
'_symmetry_cell_setting' value 'Triclinic' changed to 'triclinic'
according to '/home/saulius/struct/CIF-dictionaries/cif_core.dic'
dictionary named 'cif_core.dic' version 2.4.1 from 2010-06-29.

Automatic conversion script
Id: cif_fix_enum 1527 2010-12-29 10:47:43Z saulius 
;
_cod_original_cell_volume 507.2(3)
_cod_database_code 7011991

loop_
_symmetry_equiv_pos_as_xyz
'x, y, z'
'-x, -y, -z'

loop_
_atom_site_label
_atom_site_type_symbol
_atom_site_fract_x
_atom_site_fract_y
_atom_site_fract_z
_atom_site_U_iso_or_equiv
_atom_site_adp_type
_atom_site_occupancy
_atom_site_symmetry_multiplicity
_atom_site_calc_flag
_atom_site_refinement_flags
_atom_site_disorder_assembly
_atom_site_disorder_group
Se1 Se 0.21245(7) 0.57159(7) 0.21898(6) 0.00745(15) Uani 1 1 d . . .
Se2 Se 0.33340(7) 0.83502(7) 0.69038(6) 0.00737(15) Uani 1 1 d . . .
Se3 Se -0.33754(7) 0.78072(7) 1.09999(6) 0.00759(15) Uani 1 1 d . . .
Mn1 Mn 0.03631(11) 0.65868(10) 0.79791(9) 0.0082(2) Uani 1 1 d . . .
Mn2 Mn 0.5000 0.5000 0.5000 0.0065(2) Uani 1 2 d S . .
Mn3 Mn 0.0000 1.0000 1.0000 0.0080(3) Uani 1 2 d S . .
Mn4 Mn 0.17163(11) 0.30098(10) 0.58209(10) 0.0101(2) Uani 1 1 d . . .
O1 O 0.3185(5) 0.4960(5) 0.3733(5) 0.0141(8) Uani 1 1 d . . .
O2 O 0.0585(5) 0.4440(5) 0.3333(5) 0.0127(8) Uani 1 1 d . . .
O3 O 0.0683(5) 0.7738(5) 0.2355(4) 0.0114(8) Uani 1 1 d . . .
O4 O 0.2951(5) 0.7050(5) 0.6093(4) 0.0110(8) Uani 1 1 d . . .
O5 O 0.1488(5) 0.8181(5) 0.8560(4) 0.0106(8) Uani 1 1 d . . .
O6 O 0.2717(5) 1.0460(5) 0.5540(4) 0.0129(8) Uani 1 1 d . . .
O7 O -0.1574(5) 0.6136(5) 1.0408(5) 0.0151(8) Uani 1 1 d . . .
O8 O -0.3598(5) 0.6936(5) 1.3125(4) 0.0132(8) Uani 1 1 d . . .
O9 O -0.2529(5) 0.9516(5) 1.0532(5) 0.0186(9) Uani 1 1 d . . .
O10 O -0.1540(7) 0.9252(5) 0.7022(6) 0.0263(10) Uani 1 1 d D . .
H1 H -0.109(12) 1.019(9) 0.691(11) 0.066(19) Uiso 1 1 d D . .
H2 H -0.192(12) 0.974(11) 0.602(7) 0.066(19) Uiso 1 1 d D . .

loop_
_atom_site_aniso_label
_atom_site_aniso_U_11
_atom_site_aniso_U_22
_atom_site_aniso_U_33
_atom_site_aniso_U_23
_atom_site_aniso_U_13
_atom_site_aniso_U_12
Se1 0.0061(3) 0.0079(3) 0.0059(3) -0.0017(2) -0.0004(2) -0.0009(2)
Se2 0.0065(3) 0.0057(3) 0.0091(3) -0.0027(2) -0.0008(2) -0.0015(2)
Se3 0.0064(3) 0.0073(3) 0.0079(3) -0.0013(2) -0.0022(2) -0.0016(2)
Mn1 0.0100(4) 0.0085(4) 0.0067(4) -0.0025(4) -0.0007(3) -0.0044(3)
Mn2 0.0057(6) 0.0065(5) 0.0064(6) -0.0028(5) 0.0022(4) -0.0033(4)
Mn3 0.0111(6) 0.0053(5) 0.0048(6) -0.0017(5) 0.0006(4) -0.0014(5)
Mn4 0.0083(4) 0.0079(4) 0.0132(5) -0.0035(4) 0.0002(3) -0.0037(3)
O1 0.014(2) 0.0160(19) 0.015(2) -0.0017(18) -0.0095(16) -0.0052(17)
O2 0.015(2) 0.0135(19) 0.012(2) -0.0034(18) -0.0048(15) -0.0061(17)
O3 0.011(2) 0.0042(17) 0.010(2) 0.0005(16) -0.0010(15) 0.0016(15)
O4 0.0112(19) 0.0100(17) 0.013(2) -0.0090(17) 0.0007(15) -0.0020(15)
O5 0.0110(19) 0.0118(18) 0.0076(19) -0.0053(17) 0.0038(14) -0.0049(16)
O6 0.019(2) 0.0058(17) 0.010(2) -0.0003(17) -0.0037(16) -0.0020(16)
O7 0.018(2) 0.0069(17) 0.011(2) -0.0041(17) 0.0054(16) -0.0008(16)
O8 0.017(2) 0.0130(19) 0.008(2) -0.0001(17) 0.0001(15) -0.0083(16)
O9 0.017(2) 0.0122(19) 0.023(2) -0.0060(19) 0.0031(17) -0.0082(17)
O10 0.043(3) 0.012(2) 0.027(3) -0.002(2) -0.026(2) 0.001(2)

loop_
_atom_type_symbol
_atom_type_description
_atom_type_scat_dispersion_real
_atom_type_scat_dispersion_imag
_atom_type_scat_source
O O 0.0106 0.0060 'International Tables Vol C Tables 4.2.6.8 and 6.1.1.4'
Mn Mn 0.3368 0.7283 'International Tables Vol C Tables 4.2.6.8 and 6.1.1.4'
H H 0.0000 0.0000 'International Tables Vol C Tables 4.2.6.8 and 6.1.1.4'
Se Se -0.0929 2.2259 'International Tables Vol C Tables 4.2.6.8 and 6.1.1.4'

loop_
_geom_angle_atom_site_label_1
_geom_angle_atom_site_label_2
_geom_angle_atom_site_label_3
_geom_angle
_geom_angle_site_symmetry_1
_geom_angle_site_symmetry_3
_geom_angle_publ_flag
O1 Se1 O3 103.58(17) . . ?
O1 Se1 O2 95.27(18) . . ?
O3 Se1 O2 96.13(17) . . ?
O6 Se2 O4 101.27(17) . . ?
O6 Se2 O5 104.46(19) . . ?
O4 Se2 O5 94.21(16) . . ?
O6 Se2 Mn1 107.33(14) . . ?
O4 Se2 Mn1 48.18(12) . . ?
O5 Se2 Mn1 46.08(11) . . ?
O9 Se3 O8 99.81(18) . . ?
O9 Se3 O7 104.81(19) . . ?
O8 Se3 O7 99.55(18) . . ?
O7 Mn1 O2 101.07(14) . 2_566 ?
O7 Mn1 O5 92.57(13) . . ?
O2 Mn1 O5 163.35(14) 2_566 . ?
O7 Mn1 O7 74.17(15) . 2_567 ?
O2 Mn1 O7 95.22(14) 2_566 2_567 ?
O5 Mn1 O7 97.66(14) . 2_567 ?
O7 Mn1 O10 88.79(17) . . ?
O2 Mn1 O10 86.23(14) 2_566 . ?
O5 Mn1 O10 84.56(15) . . ?
O7 Mn1 O10 162.87(16) 2_567 . ?
O7 Mn1 O4 157.86(14) . . ?
O2 Mn1 O4 99.63(13) 2_566 . ?
O5 Mn1 O4 68.56(12) . . ?
O7 Mn1 O4 96.25(15) 2_567 . ?
O10 Mn1 O4 100.34(17) . . ?
O7 Mn1 Se2 126.20(10) . . ?
O2 Mn1 Se2 132.66(11) 2_566 . ?
O5 Mn1 Se2 34.22(9) . . ?
O7 Mn1 Se2 99.57(11) 2_567 . ?
O10 Mn1 Se2 91.81(13) . . ?
O4 Mn1 Se2 34.37(8) . . ?
O8 Mn2 O8 180.0 1_654 2_567 ?
O8 Mn2 O4 92.99(14) 1_654 . ?
O8 Mn2 O4 87.01(14) 2_567 . ?
O8 Mn2 O4 87.01(14) 1_654 2_666 ?
O8 Mn2 O4 92.99(14) 2_567 2_666 ?
O4 Mn2 O4 180.0 . 2_666 ?
O8 Mn2 O1 103.67(14) 1_654 . ?
O8 Mn2 O1 76.32(14) 2_567 . ?
O4 Mn2 O1 93.05(14) . . ?
O4 Mn2 O1 86.95(14) 2_666 . ?
O8 Mn2 O1 76.32(14) 1_654 2_666 ?
O8 Mn2 O1 103.68(14) 2_567 2_666 ?
O4 Mn2 O1 86.95(14) . 2_666 ?
O4 Mn2 O1 93.05(14) 2_666 2_666 ?
O1 Mn2 O1 179.999(2) . 2_666 ?
O9 Mn3 O9 179.999(1) 2_577 . ?
O9 Mn3 O5 95.79(14) 2_577 2_577 ?
O9 Mn3 O5 84.21(14) . 2_577 ?
O9 Mn3 O5 84.21(14) 2_577 . ?
O9 Mn3 O5 95.79(14) . . ?
O5 Mn3 O5 180.0 2_577 . ?
O9 Mn3 O3 87.19(15) 2_577 1_556 ?
O9 Mn3 O3 92.81(15) . 1_556 ?
O5 Mn3 O3 89.57(13) 2_577 1_556 ?
O5 Mn3 O3 90.43(13) . 1_556 ?
O9 Mn3 O3 92.81(15) 2_577 2_576 ?
O9 Mn3 O3 87.19(15) . 2_576 ?
O5 Mn3 O3 90.43(13) 2_577 2_576 ?
O5 Mn3 O3 89.56(13) . 2_576 ?
O3 Mn3 O3 179.999(2) 1_556 2_576 ?
O6 Mn4 O8 103.23(15) 1_545 2_567 ?
O6 Mn4 O3 90.66(14) 1_545 2_566 ?
O8 Mn4 O3 114.72(14) 2_567 2_566 ?
O6 Mn4 O1 110.75(15) 1_545 . ?
O8 Mn4 O1 76.14(14) 2_567 . ?
O3 Mn4 O1 153.71(14) 2_566 . ?
O6 Mn4 O2 93.88(13) 1_545 . ?
O8 Mn4 O2 141.82(14) 2_567 . ?
O3 Mn4 O2 98.70(14) 2_566 . ?
O1 Mn4 O2 65.87(13) . . ?
O6 Mn4 O2 156.00(14) 1_545 2_566 ?
O8 Mn4 O2 93.12(13) 2_567 2_566 ?
O3 Mn4 O2 66.33(13) 2_566 2_566 ?
O1 Mn4 O2 90.00(13) . 2_566 ?
O2 Mn4 O2 83.47(12) . 2_566 ?
Se1 O1 Mn2 155.2(2) . . ?
Se1 O1 Mn4 103.43(18) . . ?
Mn2 O1 Mn4 100.61(15) . . ?
Se1 O2 Mn1 119.09(18) . 2_566 ?
Se1 O2 Mn4 95.42(15) . . ?
Mn1 O2 Mn4 132.71(16) 2_566 . ?
Se1 O2 Mn4 92.71(14) . 2_566 ?
Mn1 O2 Mn4 111.76(16) 2_566 2_566 ?
Mn4 O2 Mn4 96.52(12) . 2_566 ?
Se1 O3 Mn4 103.80(17) . 2_566 ?
Se1 O3 Mn3 118.78(17) . 1_554 ?
Mn4 O3 Mn3 111.37(16) 2_566 1_554 ?
Se2 O4 Mn2 125.95(19) . . ?
Se2 O4 Mn1 97.45(15) . . ?
Mn2 O4 Mn1 124.06(16) . . ?
Se2 O5 Mn3 128.60(19) . . ?
Se2 O5 Mn1 99.70(14) . . ?
Mn3 O5 Mn1 125.67(17) . . ?
Se2 O6 Mn4 131.77(19) . 1_565 ?
Se3 O7 Mn1 124.4(2) . . ?
Se3 O7 Mn1 128.2(2) . 2_567 ?
Mn1 O7 Mn1 105.83(15) . 2_567 ?
Se3 O8 Mn4 120.4(2) . 2_567 ?
Se3 O8 Mn2 129.94(18) . 1_456 ?
Mn4 O8 Mn2 106.81(16) 2_567 1_456 ?
Se3 O9 Mn3 139.6(2) . . ?
Mn1 O10 H1 108(6) . . ?
Mn1 O10 H2 129(5) . . ?
H1 O10 H2 101(8) . . ?

loop_
_geom_bond_atom_site_label_1
_geom_bond_atom_site_label_2
_geom_bond_distance
_geom_bond_site_symmetry_2
_geom_bond_publ_flag
Se1 O1 1.682(4) . ?
Se1 O3 1.689(3) . ?
Se1 O2 1.724(4) . ?
Se2 O6 1.683(4) . ?
Se2 O4 1.704(3) . ?
Se2 O5 1.708(4) . ?
Se2 Mn1 2.9933(15) . ?
Se3 O9 1.656(4) . ?
Se3 O8 1.705(4) . ?
Se3 O7 1.711(3) . ?
Mn1 O7 2.174(4) . ?
Mn1 O2 2.185(3) 2_566 ?
Mn1 O5 2.187(3) . ?
Mn1 O7 2.201(4) 2_567 ?
Mn1 O10 2.212(4) . ?
Mn1 O4 2.250(4) . ?
Mn2 O8 2.127(4) 1_654 ?
Mn2 O8 2.127(4) 2_567 ?
Mn2 O4 2.186(3) . ?
Mn2 O4 2.186(3) 2_666 ?
Mn2 O1 2.205(3) . ?
Mn2 O1 2.205(3) 2_666 ?
Mn3 O9 2.125(4) 2_577 ?
Mn3 O9 2.125(4) . ?
Mn3 O5 2.141(3) 2_577 ?
Mn3 O5 2.141(3) . ?
Mn3 O3 2.256(4) 1_556 ?
Mn3 O3 2.256(4) 2_576 ?
Mn4 O6 2.061(3) 1_545 ?
Mn4 O8 2.116(4) 2_567 ?
Mn4 O3 2.178(4) 2_566 ?
Mn4 O1 2.223(4) . ?
Mn4 O2 2.398(4) . ?
Mn4 O2 2.445(4) 2_566 ?
O2 Mn1 2.185(3) 2_566 ?
O2 Mn4 2.445(4) 2_566 ?
O3 Mn4 2.178(4) 2_566 ?
O3 Mn3 2.256(4) 1_554 ?
O6 Mn4 2.061(3) 1_565 ?
O7 Mn1 2.201(4) 2_567 ?
O8 Mn4 2.116(4) 2_567 ?
O8 Mn2 2.127(4) 1_456 ?
O10 H1 0.94(2) . ?
O10 H2 0.94(2) . ?
